data_7225443
loop_
_publ_author_name
'Aragoni, M. Carla'
'Arca, Massimiliano'
'Coles, Simon J.'
'Crespo Alonso, Miriam'
'Coles (n\'ee Huth), Susanne L.'
'Davies, Robert P.'
'Hursthouse, Michael B.'
'Isaia, Francesco'
'Lai, Romina'
'Lippolis, Vito'

_publ_section_title
;
 Coordination polymers and polygons using di-pyridyl-thiadiazole spacers
 and substituted phosphorodithioato NiIIcomplexes: potential and
 limitations for inorganic crystal engineering
;
_journal_issue 30
_journal_name_full CrystEngComm
_journal_page_first 5620
_journal_paper_doi 10.1039/C6CE00991C
_journal_volume 18
_journal_year 2016
_chemical_formula_sum 'C20 H28 N4 Ni O4 P2 S5'
_chemical_formula_weight 669.41
_chemical_name_systematic
;
 ?
;
_space_group_IT_number 60
_symmetry_cell_setting orthorhombic
_symmetry_space_group_name_Hall '-P 2n 2ab'
_symmetry_space_group_name_H-M 'P b c n'
_atom_sites_solution_hydrogens geom
_atom_sites_solution_primary direct
_atom_sites_solution_secondary difmap
_audit_creation_method SHELXL-97
_audit_update_record
;
2016-04-14 deposited with the CCDC.
2016-06-06 downloaded from the CCDC.
;
_cell_angle_alpha 90.00
_cell_angle_beta 90.00
_cell_angle_gamma 90.00
_cell_formula_units_Z 4
_cell_length_a 11.6939(8)
_cell_length_b 15.2594(14)
_cell_length_c 15.9310(13)
_cell_measurement_reflns_used 3652
_cell_measurement_temperature 120(2)
_cell_measurement_theta_max 27.48
_cell_measurement_theta_min 2.91
_cell_volume 2842.8(4)
_computing_cell_refinement 'DENZO (Otwinowski & Minor, 1997) & COLLECT (Hooft, R.W.W., 1998)'
_computing_data_collection 'COLLECT (Hooft, R.W.W., 1998)'
_computing_data_reduction 'DENZO (Otwinowski & Minor, 1997) & COLLECT (Hooft, R.W.W., 1998)'
_computing_structure_refinement 'SHELXL-97 (Sheldrick, 1997)'
_diffrn_ambient_temperature 120(2)
_diffrn_detector_area_resol_mean 9.091
_diffrn_measured_fraction_theta_full 0.997
_diffrn_measured_fraction_theta_max 0.997
_diffrn_measurement_device_type 'Bruker-Nonius 95mm CCD camera on \k-goniostat'
_diffrn_measurement_method '\F & \w scans'
_diffrn_radiation_monochromator graphite
_diffrn_radiation_source 'Bruker-Nonius FR591 rotating anode'
_diffrn_radiation_type MoK\a
_diffrn_radiation_wavelength 0.71073
_diffrn_reflns_av_R_equivalents 0.0403
_diffrn_reflns_av_sigmaI/netI 0.0312
_diffrn_reflns_limit_h_max 14
_diffrn_reflns_limit_h_min -15
_diffrn_reflns_limit_k_max 19
_diffrn_reflns_limit_k_min -18
_diffrn_reflns_limit_l_max 20
_diffrn_reflns_limit_l_min -20
_diffrn_reflns_number 21763
_diffrn_reflns_theta_full 27.50
_diffrn_reflns_theta_max 27.50
_diffrn_reflns_theta_min 3.09
_exptl_absorpt_coefficient_mu 1.197
_exptl_absorpt_correction_T_max 0.8897
_exptl_absorpt_correction_T_min 0.7153
_exptl_absorpt_correction_type multi-scan
_exptl_absorpt_process_details 'SADABS V2.10 (Sheldrick, G.M., 2003)'
_exptl_crystal_colour 'light green'
_exptl_crystal_density_diffrn 1.564
_exptl_crystal_density_method 'not measured'
_exptl_crystal_description block
_exptl_crystal_F_000 1384
_exptl_crystal_size_max 0.30
_exptl_crystal_size_mid 0.28
_exptl_crystal_size_min 0.10
_refine_diff_density_max 0.708
_refine_diff_density_min -0.490
_refine_diff_density_rms 0.088
_refine_ls_extinction_coef 0.0028(4)
_refine_ls_extinction_expression Fc^*^=kFc[1+0.001xFc^2^\l^3^/sin(2\q)]^-1/4^
_refine_ls_extinction_method SHELXL
_refine_ls_goodness_of_fit_ref 0.860
_refine_ls_hydrogen_treatment difmap
_refine_ls_matrix_type full
_refine_ls_number_parameters 231
_refine_ls_number_reflns 3263
_refine_ls_number_restraints 0
_refine_ls_restrained_S_all 0.860
_refine_ls_R_factor_all 0.0438
_refine_ls_R_factor_gt 0.0331
_refine_ls_shift/su_max 0.043
_refine_ls_shift/su_mean 0.003
_refine_ls_structure_factor_coef Fsqd
_refine_ls_weighting_details 'calc w=1/[\s^2^(Fo^2^)+(0.0576P)^2^+4.1336P] where P=(Fo^2^+2Fc^2^)/3'
_refine_ls_weighting_scheme calc
_refine_ls_wR_factor_gt 0.0817
_refine_ls_wR_factor_ref 0.0903
_reflns_number_gt 2733
_reflns_number_total 3263
_reflns_threshold_expression >2sigma(I)
_cod_data_source_file c6ce00991c2.cif
_cod_data_source_block 04slh029
_cod_depositor_comments
;
The following automatic conversions were performed:

'_symmetry_cell_setting' value 'Orthorhombic' changed to
'orthorhombic' according to
/usr/data/users/saulius/crontab/automatic-downloads/rss-feeds/RSC/lib/dictionaries/cif_core.dic
dictionary named 'cif_core.dic' version 2.4.2 from 2011-04-26.

Automatic conversion script
Id: cif_fix_values 4268 2015-11-12 08:31:59Z antanas 

 Adding full bibliography for 7225443--7225450.cif.
;
_cod_original_sg_symbol_H-M Pbcn
_cod_database_code 7225443

loop_
_symmetry_equiv_pos_as_xyz
'x, y, z'
'-x+1/2, -y+1/2, z+1/2'
'-x, y, -z+1/2'
'x+1/2, -y+1/2, -z'
'-x, -y, -z'
'x-1/2, y-1/2, -z-1/2'
'x, -y, z-1/2'
'-x-1/2, y-1/2, z'

loop_
_atom_site_label
_atom_site_type_symbol
_atom_site_fract_x
_atom_site_fract_y
_atom_site_fract_z
_atom_site_U_iso_or_equiv
_atom_site_adp_type
_atom_site_occupancy
_atom_site_symmetry_multiplicity
_atom_site_calc_flag
_atom_site_refinement_flags
C1 C -0.1281(2) -0.20887(17) 0.70098(16) 0.0298(5) Uani 1 1 d .
C2 C -0.1648(3) -0.2993(2) 0.7249(3) 0.0484(8) Uani 1 1 d .
C3 C -0.3763(2) -0.14711(18) 0.5097(2) 0.0367(6) Uani 1 1 d .
C4 C -0.4696(3) -0.1091(2) 0.4575(2) 0.0435(7) Uani 1 1 d .
C5 C -0.19276(17) 0.11889(14) 0.45002(13) 0.0190(4) Uani 1 1 d .
C6 C -0.28608(18) 0.15175(14) 0.40744(14) 0.0206(4) Uani 1 1 d .
C7 C -0.32794(16) 0.10532(13) 0.33875(13) 0.0176(4) Uani 1 1 d .
C8 C -0.27327(17) 0.02882(14) 0.31555(13) 0.0178(4) Uani 1 1 d .
C9 C -0.17814(18) 0.00214(13) 0.36048(13) 0.0177(4) Uani 1 1 d .
C10 C -0.42541(17) 0.13973(14) 0.29042(13) 0.0191(4) Uani 1 1 d .
N1 N -0.13802(14) 0.04577(11) 0.42748(10) 0.0164(4) Uani 1 1 d .
N2 N -0.5000 0.08843(17) 0.2500 0.0190(5) Uani 1 2 d S
O1 O -0.21806(13) -0.16754(10) 0.65251(10) 0.0256(4) Uani 1 1 d .
O2 O -0.30974(12) -0.07657(10) 0.54748(11) 0.0243(3) Uani 1 1 d .
P1 P -0.18616(4) -0.09683(4) 0.58302(3) 0.01874(15) Uani 1 1 d .
S1 S -0.11976(5) 0.01194(3) 0.62832(3) 0.01983(14) Uani 1 1 d .
S2 S 0.08302(4) 0.14869(3) 0.50288(3) 0.01871(14) Uani 1 1 d .
S3 S -0.4577(3) 0.2467(2) 0.2778(3) 0.0240(5) Uani 0.50 1 d P
N3 N -0.4314(8) 0.2287(7) 0.2831(8) 0.0220(19) Uani 0.50 1 d P
Ni1 Ni 0.0000 0.0000 0.5000 0.01356(12) Uani 1 2 d S
H1A H -0.055(2) -0.2102(18) 0.6645(17) 0.031(7) Uiso 1 1 d .
H1B H -0.114(3) -0.174(2) 0.749(2) 0.045(8) Uiso 1 1 d .
H2A H -0.234(3) -0.294(2) 0.762(2) 0.067(11) Uiso 1 1 d .
H2B H -0.177(2) -0.3263(16) 0.6733(18) 0.020(7) Uiso 1 1 d .
H2C H -0.098(3) -0.328(3) 0.759(2) 0.071(11) Uiso 1 1 d .
H3A H -0.397(3) -0.189(2) 0.552(2) 0.054(10) Uiso 1 1 d .
H3B H -0.333(4) -0.169(3) 0.456(3) 0.085(13) Uiso 1 1 d .
H4A H -0.435(3) -0.074(3) 0.410(3) 0.073(12) Uiso 1 1 d .
H4B H -0.518(3) -0.161(3) 0.428(3) 0.082(13) Uiso 1 1 d .
H4C H -0.524(3) -0.072(2) 0.501(2) 0.057(10) Uiso 1 1 d .
H5 H -0.161(2) 0.1482(18) 0.4975(16) 0.027(7) Uiso 1 1 d .
H6 H -0.320(2) 0.2024(17) 0.4258(16) 0.022(6) Uiso 1 1 d .
H8 H -0.296(2) -0.0041(15) 0.2668(17) 0.023(7) Uiso 1 1 d .
H9 H -0.135(2) -0.0484(17) 0.3446(16) 0.027(7) Uiso 1 1 d .

loop_
_atom_site_aniso_label
_atom_site_aniso_U_11
_atom_site_aniso_U_22
_atom_site_aniso_U_33
_atom_site_aniso_U_23
_atom_site_aniso_U_13
_atom_site_aniso_U_12
C1 0.0335(13) 0.0300(13) 0.0260(12) 0.0077(10) 0.0016(10) 0.0076(10)
C2 0.0405(16) 0.0368(16) 0.068(2) 0.0223(16) 0.0164(16) 0.0102(13)
C3 0.0234(12) 0.0247(13) 0.0621(19) -0.0028(13) -0.0099(12) -0.0055(10)
C4 0.0379(15) 0.0465(18) 0.0462(18) 0.0029(14) -0.0085(13) -0.0141(13)
C5 0.0206(10) 0.0185(10) 0.0179(10) -0.0034(8) -0.0031(8) 0.0009(8)
C6 0.0203(10) 0.0200(11) 0.0216(10) -0.0026(9) -0.0005(8) 0.0036(8)
C7 0.0149(9) 0.0208(10) 0.0171(10) 0.0012(8) -0.0012(8) -0.0009(7)
C8 0.0181(10) 0.0202(10) 0.0150(9) -0.0020(8) -0.0016(8) -0.0024(8)
C9 0.0195(10) 0.0167(10) 0.0169(10) -0.0018(8) 0.0011(8) -0.0005(8)
C10 0.0172(9) 0.0213(11) 0.0186(10) -0.0017(8) -0.0015(8) 0.0014(8)
N1 0.0161(8) 0.0181(9) 0.0149(8) -0.0009(7) -0.0009(6) -0.0003(7)
N2 0.0159(12) 0.0230(13) 0.0180(12) 0.000 -0.0029(9) 0.000
O1 0.0221(8) 0.0249(8) 0.0297(9) 0.0085(7) 0.0045(6) -0.0005(6)
O2 0.0165(7) 0.0211(8) 0.0353(9) 0.0002(7) -0.0026(6) -0.0014(6)
P1 0.0167(3) 0.0187(3) 0.0208(3) 0.0019(2) 0.0011(2) -0.00103(19)
S1 0.0207(3) 0.0226(3) 0.0162(3) -0.00297(19) 0.00256(19) -0.00170(19)
S2 0.0187(3) 0.0160(3) 0.0214(3) -0.00254(19) -0.00038(19) -0.00194(19)
S3 0.0185(13) 0.0199(10) 0.0337(8) -0.0011(8) -0.0100(9) 0.0000(8)
N3 0.009(4) 0.032(5) 0.025(3) -0.007(3) -0.008(3) 0.002(3)
Ni1 0.0131(2) 0.0147(2) 0.0129(2) -0.00131(13) -0.00116(13) -0.00046(13)

loop_
_atom_type_symbol
_atom_type_description
_atom_type_scat_dispersion_real
_atom_type_scat_dispersion_imag
_atom_type_scat_source
C C 0.0033 0.0016 'International Tables Vol C Tables 4.2.6.8 and 6.1.1.4'
H H 0.0000 0.0000 'International Tables Vol C Tables 4.2.6.8 and 6.1.1.4'
N N 0.0061 0.0033 'International Tables Vol C Tables 4.2.6.8 and 6.1.1.4'
O O 0.0106 0.0060 'International Tables Vol C Tables 4.2.6.8 and 6.1.1.4'
P P 0.1023 0.0942 'International Tables Vol C Tables 4.2.6.8 and 6.1.1.4'
S S 0.1246 0.1234 'International Tables Vol C Tables 4.2.6.8 and 6.1.1.4'
Ni Ni 0.3393 1.1124 'International Tables Vol C Tables 4.2.6.8 and 6.1.1.4'

loop_
_geom_angle_atom_site_label_1
_geom_angle_atom_site_label_2
_geom_angle_atom_site_label_3
_geom_angle
_geom_angle_site_symmetry_1
_geom_angle_site_symmetry_3
O1 C1 C2 109.2(2) . .
O1 C1 H1A 108.2(15) . .
C2 C1 H1A 111.2(15) . .
O1 C1 H1B 108.6(19) . .
C2 C1 H1B 111.1(19) . .
H1A C1 H1B 108(2) . .
C1 C2 H2A 108(2) . .
C1 C2 H2B 103.2(16) . .
H2A C2 H2B 115(3) . .
C1 C2 H2C 108(2) . .
H2A C2 H2C 109(3) . .
H2B C2 H2C 113(3) . .
O2 C3 C4 109.5(2) . .
O2 C3 H3A 110(2) . .
C4 C3 H3A 118(2) . .
O2 C3 H3B 108(2) . .
C4 C3 H3B 92(2) . .
H3A C3 H3B 119(3) . .
C3 C4 H4A 109(2) . .
C3 C4 H4B 110(2) . .
H4A C4 H4B 106(3) . .
C3 C4 H4C 105.8(17) . .
H4A C4 H4C 115(3) . .
H4B C4 H4C 110(3) . .
N1 C5 C6 123.4(2) . .
N1 C5 H5 114.8(17) . .
C6 C5 H5 121.7(17) . .
C5 C6 C7 118.7(2) . .
C5 C6 H6 119.5(16) . .
C7 C6 H6 121.8(16) . .
C8 C7 C6 118.52(19) . .
C8 C7 C10 121.32(19) . .
C6 C7 C10 120.11(19) . .
C7 C8 C9 118.83(19) . .
C7 C8 H8 122.1(15) . .
C9 C8 H8 118.9(15) . .
N1 C9 C8 123.11(19) . .
N1 C9 H9 115.2(15) . .
C8 C9 H9 121.7(16) . .
N2 C10 N3 120.5(4) . .
N2 C10 C7 123.2(2) . .
N3 C10 C7 116.1(4) . .
N2 C10 S3 111.3(2) . .
N3 C10 S3 10.2(5) . .
C7 C10 S3 125.5(2) . .
C5 N1 C9 117.42(18) . .
C5 N1 Ni1 119.82(13) . .
C9 N1 Ni1 122.68(14) . .
C10 N2 C10 108.3(3) . 3_455
C1 O1 P1 119.74(14) . .
C3 O2 P1 119.41(15) . .
O2 P1 O1 99.63(8) . .
O2 P1 S1 109.06(7) . .
O1 P1 S1 114.15(7) . .
O2 P1 S2 112.67(7) . 5_556
O1 P1 S2 110.57(7) . 5_556
S1 P1 S2 110.39(3) . 5_556
P1 S1 Ni1 81.89(2) . .
P1 S2 Ni1 81.95(2) 5_556 .
N3 S3 C10 94.9(6) 3_455 .
C10 N3 S3 104.9(8) . 3_455
N1 Ni1 N1 180.00(8) . 5_556
N1 Ni1 S2 89.61(5) . 5_556
N1 Ni1 S2 90.39(5) 5_556 5_556
N1 Ni1 S2 90.39(5) . .
N1 Ni1 S2 89.61(5) 5_556 .
S2 Ni1 S2 180.000(10) 5_556 .
N1 Ni1 S1 89.72(5) . .
N1 Ni1 S1 90.28(5) 5_556 .
S2 Ni1 S1 82.010(17) 5_556 .
S2 Ni1 S1 97.990(17) . .
N1 Ni1 S1 90.28(5) . 5_556
N1 Ni1 S1 89.72(5) 5_556 5_556
S2 Ni1 S1 97.990(17) 5_556 5_556
S2 Ni1 S1 82.010(17) . 5_556
S1 Ni1 S1 180.0 . 5_556

loop_
_geom_bond_atom_site_label_1
_geom_bond_atom_site_label_2
_geom_bond_distance
_geom_bond_site_symmetry_2
C1 O1 1.449(3) .
C1 C2 1.495(4) .
C1 H1A 1.04(3) .
C1 H1B 0.95(3) .
C2 H2A 1.00(4) .
C2 H2B 0.93(3) .
C2 H2C 1.05(4) .
C3 O2 1.458(3) .
C3 C4 1.489(4) .
C3 H3A 0.95(4) .
C3 H3B 1.05(4) .
C4 H4A 1.01(4) .
C4 H4B 1.08(4) .
C4 H4C 1.11(4) .
C5 N1 1.336(3) .
C5 C6 1.379(3) .
C5 H5 0.95(3) .
C6 C7 1.393(3) .
C6 H6 0.92(3) .
C7 C8 1.381(3) .
C7 C10 1.472(3) .
C8 C9 1.384(3) .
C8 H8 0.96(3) .
C9 N1 1.343(3) .
C9 H9 0.96(3) .
C10 N2 1.337(3) .
C10 N3 1.365(11) .
C10 S3 1.687(4) .
N1 Ni1 2.1042(16) .
N2 C10 1.337(3) 3_455
O1 P1 1.5902(16) .
O2 P1 1.5825(15) .
P1 S1 1.9693(8) .
P1 S2 1.9884(8) 5_556
S1 Ni1 2.4846(5) .
S2 P1 1.9884(8) 5_556
S2 Ni1 2.4683(5) .
S3 N3 1.642(6) 3_455
N3 S3 1.642(6) 3_455
Ni1 N1 2.1042(16) 5_556
Ni1 S2 2.4683(6) 5_556
Ni1 S1 2.4846(5) 5_556
